data_4508131
loop_
_publ_author_name
'Rybarczyk-Pirek, Agnieszka J.'
'Ch\;eci\'nska, Lilianna'
'Ma\/lecka, Magdalena'
'Wojtulewski, S\/lawomir'

_publ_section_title
;
 Intermolecular Interactions of Trichloromethyl Group in the Crystal
 State, the Case of 2-Trichloromethyl-3H-4-quinazoline Polymorphs and
 1-Methyl-2-trichloroacetylpyrrole--Hirshfeld Surface Analysis of Chlorine
 Halogen Bonding
;
_journal_issue 9
_journal_name_full 'Crystal Growth &amp; Design'
_journal_page_first 3913
_journal_paper_doi 10.1021/cg400584w
_journal_volume 13
_journal_year 2013
_chemical_formula_sum 'C7 H6 Cl3 N O'
_chemical_formula_weight 226.48
_chemical_name_systematic
;
 ?
;
_space_group_IT_number 19
_symmetry_cell_setting orthorhombic
_symmetry_space_group_name_Hall 'P 2ac 2ab'
_symmetry_space_group_name_H-M 'P 21 21 21'
_atom_sites_solution_hydrogens geom
_atom_sites_solution_primary direct
_atom_sites_solution_secondary difmap
_audit_creation_method SHELXL-97
_cell_angle_alpha 90.00
_cell_angle_beta 90.00
_cell_angle_gamma 90.00
_cell_formula_units_Z 4
_cell_length_a 6.3820(13)
_cell_length_b 11.442(2)
_cell_length_c 12.786(3)
_cell_measurement_temperature 100(2)
_cell_volume 933.7(3)
_computing_structure_refinement 'SHELXL-97 (Sheldrick, 1997)'
_diffrn_ambient_temperature 293(2)
_diffrn_measured_fraction_theta_full 0.999
_diffrn_measured_fraction_theta_max 0.999
_diffrn_radiation_monochromator graphite
_diffrn_radiation_source 'sychrotron Doris 3'
_diffrn_radiation_type synchrotron
_diffrn_radiation_wavelength 0.60000
_diffrn_reflns_av_R_equivalents 0.0000
_diffrn_reflns_av_sigmaI/netI 0.0235
_diffrn_reflns_limit_h_max 8
_diffrn_reflns_limit_h_min -8
_diffrn_reflns_limit_k_max 14
_diffrn_reflns_limit_k_min 0
_diffrn_reflns_limit_l_max 16
_diffrn_reflns_limit_l_min 0
_diffrn_reflns_number 2059
_diffrn_reflns_theta_full 22.60
_diffrn_reflns_theta_max 22.60
_diffrn_reflns_theta_min 2.02
_exptl_absorpt_coefficient_mu 0.5670
_exptl_absorpt_correction_type none
_exptl_crystal_colour colorless
_exptl_crystal_density_diffrn 1.611
_exptl_crystal_density_method 'not measured'
_exptl_crystal_description prism
_exptl_crystal_F_000 456
_exptl_crystal_size_max 0.30
_exptl_crystal_size_mid 0.10
_exptl_crystal_size_min 0.10
_refine_diff_density_max 0.214
_refine_diff_density_min -0.264
_refine_diff_density_rms 0.050
_refine_ls_extinction_method none
_refine_ls_goodness_of_fit_ref 1.102
_refine_ls_hydrogen_treatment constr
_refine_ls_matrix_type full
_refine_ls_number_parameters 110
_refine_ls_number_reflns 2059
_refine_ls_number_restraints 0
_refine_ls_restrained_S_all 1.102
_refine_ls_R_factor_all 0.0186
_refine_ls_R_factor_gt 0.0186
_refine_ls_shift/su_max 0.000
_refine_ls_shift/su_mean 0.000
_refine_ls_structure_factor_coef Fsqd
_refine_ls_weighting_details 'calc w=1/[\s^2^(Fo^2^)+(0.0222P)^2^+0.2742P] where P=(Fo^2^+2Fc^2^)/3'
_refine_ls_weighting_scheme calc
_refine_ls_wR_factor_gt 0.0483
_refine_ls_wR_factor_ref 0.0483
_reflns_number_gt 2059
_reflns_number_total 2059
_reflns_threshold_expression >2sigma(I)
_cod_data_source_file cg400584w_si_002.cif
_cod_data_source_block 2
_cod_database_code 4508131

loop_
_symmetry_equiv_pos_as_xyz
'x, y, z'
'-x+1/2, -y, z+1/2'
'-x, y+1/2, -z+1/2'
'x+1/2, -y+1/2, -z'

loop_
_atom_site_label
_atom_site_type_symbol
_atom_site_fract_x
_atom_site_fract_y
_atom_site_fract_z
_atom_site_U_iso_or_equiv
_atom_site_adp_type
_atom_site_occupancy
_atom_site_symmetry_multiplicity
_atom_site_calc_flag
_atom_site_refinement_flags
Cl1 Cl 0.94674(5) 0.40526(3) 0.26313(3) 0.02156(9) Uani 1 1 d .
Cl2 Cl 1.21410(4) 0.21057(3) 0.19651(2) 0.01933(8) Uani 1 1 d .
Cl3 Cl 0.86243(5) 0.28236(3) 0.07081(2) 0.02241(9) Uani 1 1 d .
C5 C 0.80500(18) 0.17811(10) 0.26224(10) 0.0124(2) Uani 1 1 d .
O1 O 0.65474(15) 0.13826(9) 0.21476(8) 0.0196(2) Uani 1 1 d .
C1 C 0.8599(2) 0.14912(10) 0.36874(9) 0.0130(2) Uani 1 1 d .
N1 N 0.74647(18) 0.06485(9) 0.42443(9) 0.0152(2) Uani 1 1 d .
C7 C 0.5536(2) 0.00403(13) 0.39248(13) 0.0243(3) Uani 1 1 d .
H7A H 0.5101 -0.0480 0.4472 0.036 Uiso 1 1 calc R
H7B H 0.5799 -0.0399 0.3299 0.036 Uiso 1 1 calc R
H7C H 0.4452 0.0603 0.3795 0.036 Uiso 1 1 calc R
C4 C 0.8415(2) 0.04783(12) 0.51802(11) 0.0206(3) Uani 1 1 d .
H4 H 0.7973 -0.0046 0.5690 0.025 Uiso 1 1 calc R
C2 C 1.0273(2) 0.18426(11) 0.43281(10) 0.0172(3) Uani 1 1 d .
H2 H 1.1283 0.2398 0.4163 0.021 Uiso 1 1 calc R
C6 C 0.95254(19) 0.26538(11) 0.20088(10) 0.0149(2) Uani 1 1 d .
C3 C 1.0145(2) 0.12042(13) 0.52604(11) 0.0221(3) Uani 1 1 d .
H3 H 1.1052 0.1258 0.5828 0.027 Uiso 1 1 calc R

loop_
_atom_site_aniso_label
_atom_site_aniso_U_11
_atom_site_aniso_U_22
_atom_site_aniso_U_33
_atom_site_aniso_U_23
_atom_site_aniso_U_13
_atom_site_aniso_U_12
Cl1 0.02707(17) 0.01126(14) 0.02636(16) 0.00011(12) 0.00533(13) -0.00255(12)
Cl2 0.01212(14) 0.02308(16) 0.02278(15) 0.00584(13) 0.00403(11) 0.00323(12)
Cl3 0.02504(16) 0.02676(17) 0.01543(14) 0.00562(13) -0.00079(11) 0.00570(15)
C5 0.0100(5) 0.0107(5) 0.0165(6) -0.0021(4) 0.0019(5) 0.0018(4)
O1 0.0142(4) 0.0239(5) 0.0208(5) -0.0030(4) -0.0029(4) -0.0026(4)
C1 0.0129(5) 0.0105(5) 0.0157(5) 0.0007(4) 0.0016(5) 0.0004(5)
N1 0.0147(5) 0.0118(5) 0.0191(5) 0.0023(4) 0.0033(4) -0.0006(4)
C7 0.0155(6) 0.0207(6) 0.0368(7) 0.0053(6) 0.0031(6) -0.0057(6)
C4 0.0263(7) 0.0181(6) 0.0174(6) 0.0054(5) 0.0038(6) 0.0046(5)
C2 0.0179(6) 0.0158(6) 0.0180(6) -0.0008(5) -0.0025(5) -0.0015(5)
C6 0.0146(5) 0.0142(5) 0.0158(5) 0.0019(5) 0.0012(5) 0.0027(5)
C3 0.0264(7) 0.0232(6) 0.0167(6) 0.0016(5) -0.0051(5) 0.0031(6)

loop_
_atom_type_symbol
_atom_type_description
_atom_type_scat_dispersion_real
_atom_type_scat_dispersion_imag
_atom_type_scat_source
C C 0.0033 0.002 'International Tables Vol C Tables 4.2.6.8 and 6.1.1.4'
H H 0.0000 0.000 'International Tables Vol C Tables 4.2.6.8 and 6.1.1.4'
N N 0.0061 0.004 'International Tables Vol C Tables 4.2.6.8 and 6.1.1.4'
O O 0.0106 0.007 'International Tables Vol C Tables 4.2.6.8 and 6.1.1.4'
Cl Cl 0.1484 0.113 'International Tables Vol C Tables 4.2.6.8 and 6.1.1.4'

loop_
_geom_angle_atom_site_label_1
_geom_angle_atom_site_label_2
_geom_angle_atom_site_label_3
_geom_angle
O1 C5 C1 124.91(12)
O1 C5 C6 117.14(11)
C1 C5 C6 117.93(11)
N1 C1 C2 107.07(11)
N1 C1 C5 120.81(11)
C2 C1 C5 131.92(12)
C4 N1 C1 108.46(11)
C4 N1 C7 123.45(12)
C1 N1 C7 128.07(12)
N1 C4 C3 109.62(12)
C3 C2 C1 107.61(12)
C5 C6 Cl3 110.00(9)
C5 C6 Cl2 110.53(8)
Cl3 C6 Cl2 108.25(7)
C5 C6 Cl1 109.40(8)
Cl3 C6 Cl1 108.25(7)
Cl2 C6 Cl1 110.37(7)
C4 C3 C2 107.24(12)

loop_
_geom_bond_atom_site_label_1
_geom_bond_atom_site_label_2
_geom_bond_distance
Cl1 C6 1.7879(13)
Cl2 C6 1.7841(13)
Cl3 C6 1.7703(13)
C5 O1 1.2231(16)
C5 C1 1.4446(17)
C5 C6 1.5809(17)
C1 N1 1.4002(16)
C1 C2 1.4052(18)
N1 C4 1.3556(18)
N1 C7 1.4716(18)
C4 C3 1.385(2)
C2 C3 1.4005(19)
